data_1571417
loop_
_publ_author_name
'Carter Martos, Daniel'
'de Abreu, Maxime'
'Hauk, Pascal'
'Fackler, Philipp'
'Wencel-Delord, Joanna'

_publ_section_title
;
 Easy access to polyhalogenated biaryls: regioselective (di)halogenation
 of hypervalent bromines and chlorines.
;
_journal_issue 18
_journal_name_full 'Chemical science'
_journal_page_first 6770
_journal_page_last 6776
_journal_paper_doi 10.1039/d4sc01234h
_journal_volume 15
_journal_year 2024
_chemical_formula_moiety 'C12 H7 Br3'
_chemical_formula_sum 'C12 H7 Br3'
_chemical_formula_weight 390.91
_space_group_crystal_system triclinic
_space_group_IT_number 2
_space_group_name_Hall '-P 1'
_space_group_name_H-M_alt 'P -1'
_atom_sites_solution_hydrogens geom
_audit_creation_method SHELXL-2018/3
_audit_update_record
;
2023-12-28 deposited with the CCDC.	2024-04-01 downloaded from the CCDC.
;
_cell_angle_alpha 83.9920(10)
_cell_angle_beta 76.4460(10)
_cell_angle_gamma 65.0730(10)
_cell_formula_units_Z 2
_cell_length_a 7.4022(3)
_cell_length_b 7.8572(3)
_cell_length_c 11.3380(4)
_cell_measurement_reflns_used 9924
_cell_measurement_temperature 120(2)
_cell_measurement_theta_max 27.90
_cell_measurement_theta_min 2.86
_cell_volume 581.33(4)
_computing_cell_refinement 'Bruker SAINT'
_computing_data_collection 'Bruker APEX3'
_computing_data_reduction 'Bruker SAINT'
_computing_molecular_graphics 'Bruker SHELXTL'
_computing_publication_material 'Bruker SHELXTL'
_computing_structure_refinement 'SHELXL-2019/3(Sheldrick, 2019)'
_computing_structure_solution 'SHELXT 2018/2 (Sheldrick, 2018)'
_diffrn_ambient_temperature 120(2)
_diffrn_measured_fraction_theta_full 0.994
_diffrn_measured_fraction_theta_max 0.992
_diffrn_measurement_device_type 'Bruker PHOTON-III CPAD'
_diffrn_measurement_method '\f and \w shuterless scans'
_diffrn_radiation_type MoK\a
_diffrn_radiation_wavelength 0.71073
_diffrn_reflns_av_R_equivalents 0.0469
_diffrn_reflns_av_unetI/netI 0.0248
_diffrn_reflns_Laue_measured_fraction_full 0.994
_diffrn_reflns_Laue_measured_fraction_max 0.992
_diffrn_reflns_limit_h_max 9
_diffrn_reflns_limit_h_min -9
_diffrn_reflns_limit_k_max 10
_diffrn_reflns_limit_k_min -10
_diffrn_reflns_limit_l_max 14
_diffrn_reflns_limit_l_min -14
_diffrn_reflns_number 24581
_diffrn_reflns_point_group_measured_fraction_full 0.994
_diffrn_reflns_point_group_measured_fraction_max 0.992
_diffrn_reflns_theta_full 25.242
_diffrn_reflns_theta_max 27.928
_diffrn_reflns_theta_min 2.859
_diffrn_source 'Mo-ImuS 3.0 microfocus tube'
_exptl_absorpt_coefficient_mu 10.370
_exptl_absorpt_correction_T_max 0.7456
_exptl_absorpt_correction_T_min 0.4154
_exptl_absorpt_correction_type multi-scan
_exptl_absorpt_process_details sadabs
_exptl_crystal_colour colourless
_exptl_crystal_density_diffrn 2.233
_exptl_crystal_density_meas ?
_exptl_crystal_description block
_exptl_crystal_F_000 368
_exptl_crystal_size_max 0.160
_exptl_crystal_size_mid 0.140
_exptl_crystal_size_min 0.100
_refine_diff_density_max 0.853
_refine_diff_density_min -0.835
_refine_diff_density_rms 0.098
_refine_ls_extinction_method none
_refine_ls_goodness_of_fit_ref 1.033
_refine_ls_hydrogen_treatment constr
_refine_ls_matrix_type full
_refine_ls_number_parameters 136
_refine_ls_number_reflns 2772
_refine_ls_number_restraints 0
_refine_ls_restrained_S_all 1.033
_refine_ls_R_factor_all 0.0287
_refine_ls_R_factor_gt 0.0236
_refine_ls_shift/su_max 0.001
_refine_ls_shift/su_mean 0.000
_refine_ls_structure_factor_coef Fsqd
_refine_ls_weighting_details 'w=1/[\s^2^(Fo^2^)+(0.0244P)^2^+0.8713P] where P=(Fo^2^+2Fc^2^)/3'
_refine_ls_weighting_scheme calc
_refine_ls_wR_factor_gt 0.0550
_refine_ls_wR_factor_ref 0.0574
_reflns_Friedel_coverage 0.000
_reflns_number_gt 2485
_reflns_number_total 2772
_reflns_threshold_expression 'I > 2\s(I)'
_cod_data_source_file d4sc01234h2.cif
_cod_data_source_block ejwddc230712
_cod_depositor_comments
;
The following automatic conversions were performed:

data item '_exptl_crystal_density_meas' value 'none' was changed to
'?' -- the value is perceived as not measured.

Automatic conversion script
Id: cif_fix_values 8170 2020-07-09 18:12:32Z antanas 

 Adding full bibliography for 1571414--1571417.cif.
;
_cod_database_code 1571417
_shelx_shelxl_version_number 2018/3
_shelx_space_group_comment
;
The symmetry employed for this shelxl refinement is uniquely defined
by the following loop, which should always be used as a source of
symmetry information in preference to the above space-group names.
They are only intended as comments.
;
_shelx_estimated_absorpt_t_min 0.288
_shelx_estimated_absorpt_t_max 0.424

loop_
_space_group_symop_operation_xyz
'x, y, z'
'-x, -y, -z'

loop_
_atom_site_label
_atom_site_type_symbol
_atom_site_fract_x
_atom_site_fract_y
_atom_site_fract_z
_atom_site_U_iso_or_equiv
_atom_site_adp_type
_atom_site_occupancy
_atom_site_site_symmetry_order
_atom_site_calc_flag
_atom_site_refinement_flags_posn
_atom_site_refinement_flags_adp
_atom_site_refinement_flags_occupancy
_atom_site_disorder_assembly
_atom_site_disorder_group
C1 C 0.3555(4) 0.8515(4) 0.8335(2) 0.0191(5) Uani 1 1 d . . . . .
C2 C 0.5234(4) 0.8326(4) 0.7415(2) 0.0185(5) Uani 1 1 d . . . . .
C3 C 0.6002(5) 0.9700(4) 0.7322(3) 0.0239(6) Uani 1 1 d . . . . .
H3 H 0.714097 0.961609 0.669477 0.029 Uiso 1 1 calc R U . . .
C4 C 0.5121(5) 1.1185(4) 0.8133(3) 0.0262(6) Uani 1 1 d . . . . .
H4 H 0.564746 1.211460 0.805255 0.031 Uiso 1 1 calc R U . . .
C5 C 0.3481(5) 1.1306(4) 0.9056(3) 0.0266(6) Uani 1 1 d . . . . .
H5 H 0.289459 1.230913 0.961820 0.032 Uiso 1 1 calc R U . . .
C6 C 0.2684(4) 0.9971(4) 0.9167(3) 0.0243(6) Uani 1 1 d . . . . .
H6 H 0.155822 1.004975 0.980246 0.029 Uiso 1 1 calc R U . . .
C7 C 0.6262(4) 0.6747(3) 0.6527(2) 0.0173(5) Uani 1 1 d . . . . .
C8 C 0.5974(4) 0.7083(4) 0.5335(2) 0.0194(5) Uani 1 1 d . . . . .
H8 H 0.507981 0.828923 0.510870 0.023 Uiso 1 1 calc R U . . .
C9 C 0.6992(4) 0.5658(4) 0.4476(2) 0.0212(5) Uani 1 1 d . . . . .
H9 H 0.678888 0.590081 0.366832 0.025 Uiso 1 1 calc R U . . .
C10 C 0.8298(4) 0.3889(4) 0.4792(2) 0.0207(5) Uani 1 1 d . . . . .
H10 H 0.898455 0.291833 0.420604 0.025 Uiso 1 1 calc R U . . .
C11 C 0.8593(4) 0.3550(4) 0.5974(2) 0.0185(5) Uani 1 1 d . . . . .
C12 C 0.7585(4) 0.4964(4) 0.6842(2) 0.0172(5) Uani 1 1 d . . . . .
Br1 Br 0.23068(4) 0.68006(4) 0.84436(2) 0.02382(8) Uani 1 1 d . . . . .
Br2 Br 0.80376(5) 0.45059(4) 0.84427(2) 0.02681(8) Uani 1 1 d . . . . .
Br3 Br 1.04204(4) 0.11323(4) 0.63784(3) 0.02385(8) Uani 1 1 d . . . . .

loop_
_atom_site_aniso_label
_atom_site_aniso_U_11
_atom_site_aniso_U_22
_atom_site_aniso_U_33
_atom_site_aniso_U_23
_atom_site_aniso_U_13
_atom_site_aniso_U_12
C1 0.0193(13) 0.0162(12) 0.0211(12) -0.0008(10) -0.0075(10) -0.0049(10)
C2 0.0175(13) 0.0142(11) 0.0202(12) -0.0014(9) -0.0055(10) -0.0020(10)
C3 0.0248(15) 0.0173(12) 0.0273(14) 0.0000(10) -0.0055(11) -0.0064(11)
C4 0.0303(16) 0.0173(13) 0.0341(16) -0.0013(11) -0.0123(13) -0.0096(12)
C5 0.0256(15) 0.0214(13) 0.0286(15) -0.0094(11) -0.0079(12) -0.0025(12)
C6 0.0205(14) 0.0250(14) 0.0240(13) -0.0080(11) -0.0043(11) -0.0046(12)
C7 0.0164(13) 0.0136(11) 0.0205(12) -0.0004(9) -0.0023(10) -0.0056(10)
C8 0.0214(14) 0.0214(13) 0.0181(12) -0.0006(10) -0.0036(10) -0.0116(11)
C9 0.0240(15) 0.0228(13) 0.0174(12) 0.0003(10) -0.0044(10) -0.0103(12)
C10 0.0225(14) 0.0168(12) 0.0231(13) -0.0032(10) -0.0025(10) -0.0089(11)
C11 0.0152(13) 0.0123(11) 0.0263(13) -0.0009(10) -0.0050(10) -0.0036(10)
C12 0.0173(13) 0.0163(12) 0.0180(12) 0.0005(9) -0.0040(10) -0.0069(10)
Br1 0.02677(15) 0.02502(14) 0.02073(13) -0.00347(10) -0.00003(10) -0.01349(12)
Br2 0.03342(17) 0.01975(13) 0.02243(14) -0.00037(10) -0.01252(11) -0.00281(12)
Br3 0.02208(15) 0.01343(12) 0.03109(15) -0.00095(10) -0.00562(11) -0.00236(11)

loop_
_atom_type_symbol
_atom_type_description
_atom_type_scat_dispersion_real
_atom_type_scat_dispersion_imag
_atom_type_scat_source
C C 0.0033 0.0016 'International Tables Vol C Tables 4.2.6.8 and 6.1.1.4'
H H 0.0000 0.0000 'International Tables Vol C Tables 4.2.6.8 and 6.1.1.4'
Br Br -0.2901 2.4595 'International Tables Vol C Tables 4.2.6.8 and 6.1.1.4'

loop_
_geom_angle_atom_site_label_1
_geom_angle_atom_site_label_2
_geom_angle_atom_site_label_3
_geom_angle
_geom_angle_site_symmetry_1
_geom_angle_site_symmetry_3
_geom_angle_publ_flag
C2 C1 C6 122.0(3) . . ?
C2 C1 Br1 119.84(19) . . ?
C6 C1 Br1 118.1(2) . . ?
C1 C2 C3 117.6(2) . . ?
C1 C2 C7 123.8(2) . . ?
C3 C2 C7 118.6(2) . . ?
C4 C3 C2 121.0(3) . . ?
C4 C3 H3 119.5 . . ?
C2 C3 H3 119.5 . . ?
C5 C4 C3 119.9(3) . . ?
C5 C4 H4 120.1 . . ?
C3 C4 H4 120.1 . . ?
C4 C5 C6 120.3(3) . . ?
C4 C5 H5 119.8 . . ?
C6 C5 H5 119.8 . . ?
C5 C6 C1 119.1(3) . . ?
C5 C6 H6 120.4 . . ?
C1 C6 H6 120.4 . . ?
C12 C7 C8 119.0(2) . . ?
C12 C7 C2 121.6(2) . . ?
C8 C7 C2 119.3(2) . . ?
C9 C8 C7 120.4(3) . . ?
C9 C8 H8 119.8 . . ?
C7 C8 H8 119.8 . . ?
C10 C9 C8 120.5(2) . . ?
C10 C9 H9 119.7 . . ?
C8 C9 H9 119.7 . . ?
C9 C10 C11 119.3(2) . . ?
C9 C10 H10 120.3 . . ?
C11 C10 H10 120.3 . . ?
C10 C11 C12 120.7(2) . . ?
C10 C11 Br3 118.57(19) . . ?
C12 C11 Br3 120.7(2) . . ?
C11 C12 C7 120.1(2) . . ?
C11 C12 Br2 120.5(2) . . ?
C7 C12 Br2 119.43(19) . . ?

loop_
_geom_bond_atom_site_label_1
_geom_bond_atom_site_label_2
_geom_bond_distance
_geom_bond_site_symmetry_2
_geom_bond_publ_flag
C1 C2 1.387(4) . ?
C1 C6 1.390(4) . ?
C1 Br1 1.909(3) . ?
C2 C3 1.402(4) . ?
C2 C7 1.496(3) . ?
C3 C4 1.391(4) . ?
C3 H3 0.9500 . ?
C4 C5 1.381(4) . ?
C4 H4 0.9500 . ?
C5 C6 1.387(4) . ?
C5 H5 0.9500 . ?
C6 H6 0.9500 . ?
C7 C12 1.397(4) . ?
C7 C8 1.398(4) . ?
C8 C9 1.394(4) . ?
C8 H8 0.9500 . ?
C9 C10 1.385(4) . ?
C9 H9 0.9500 . ?
C10 C11 1.389(4) . ?
C10 H10 0.9500 . ?
C11 C12 1.395(3) . ?
C11 Br3 1.895(3) . ?
C12 Br2 1.893(3) . ?

loop_
_geom_torsion_atom_site_label_1
_geom_torsion_atom_site_label_2
_geom_torsion_atom_site_label_3
_geom_torsion_atom_site_label_4
_geom_torsion
_geom_torsion_site_symmetry_1
_geom_torsion_site_symmetry_2
_geom_torsion_site_symmetry_3
_geom_torsion_site_symmetry_4
_geom_torsion_publ_flag
C6 C1 C2 C3 -2.0(4) . . . . ?
Br1 C1 C2 C3 175.4(2) . . . . ?
C6 C1 C2 C7 177.9(3) . . . . ?
Br1 C1 C2 C7 -4.7(4) . . . . ?
C1 C2 C3 C4 0.7(4) . . . . ?
C7 C2 C3 C4 -179.2(3) . . . . ?
C2 C3 C4 C5 0.8(4) . . . . ?
C3 C4 C5 C6 -1.1(5) . . . . ?
C4 C5 C6 C1 -0.2(4) . . . . ?
C2 C1 C6 C5 1.8(4) . . . . ?
Br1 C1 C6 C5 -175.7(2) . . . . ?
C1 C2 C7 C12 -77.5(4) . . . . ?
C3 C2 C7 C12 102.4(3) . . . . ?
C1 C2 C7 C8 105.7(3) . . . . ?
C3 C2 C7 C8 -74.5(3) . . . . ?
C12 C7 C8 C9 0.0(4) . . . . ?
C2 C7 C8 C9 176.9(2) . . . . ?
C7 C8 C9 C10 0.2(4) . . . . ?
C8 C9 C10 C11 -0.3(4) . . . . ?
C9 C10 C11 C12 0.3(4) . . . . ?
C9 C10 C11 Br3 -179.0(2) . . . . ?
C10 C11 C12 C7 -0.1(4) . . . . ?
Br3 C11 C12 C7 179.1(2) . . . . ?
C10 C11 C12 Br2 -178.7(2) . . . . ?
Br3 C11 C12 Br2 0.5(3) . . . . ?
C8 C7 C12 C11 -0.1(4) . . . . ?
C2 C7 C12 C11 -176.9(2) . . . . ?
C8 C7 C12 Br2 178.55(19) . . . . ?
C2 C7 C12 Br2 1.7(3) . . . . ?
